data_4023664
loop_
_publ_author_name
'Prosper Nshimyumukiz'
'Olivier Fasbender'
'Bernard Tinant'
'Jacqueline Marchand-Brynaert'
'Francis Darro'
'Rapha\"el Robiette'

_publ_section_title
;
 Divergent and Regioselective Synthesis of
 1,2,4- and 1,2,5-Trisubstituted Imidazoles
;
_journal_name_full 'Journal of Organic Chemistry'
_journal_page_first 6816
_journal_page_last 6823
_journal_paper_doi 10.1021/jo801256b
_journal_volume 73
_journal_year 2008
_chemical_formula_sum 'C11 H12 I N3 O2 S2'
_chemical_formula_weight 409.25
_chemical_name_systematic
; 
 ? 
;
_space_group_IT_number 19
_symmetry_cell_setting orthorhombic
_symmetry_space_group_name_Hall 'P 2ac 2ab'
_symmetry_space_group_name_H-M 'P 21 21 21'
_atom_sites_solution_hydrogens geom
_atom_sites_solution_primary direct
_atom_sites_solution_secondary difmap
_audit_creation_method SHELXL-97
_cell_angle_alpha 90.00
_cell_angle_beta 90.00
_cell_angle_gamma 90.00
_cell_formula_units_Z 8
_cell_length_a 13.272(4)
_cell_length_b 15.108(4)
_cell_length_c 15.194(4)
_cell_measurement_temperature 293(2)
_cell_measurement_theta_max 25.
_cell_measurement_theta_min 3.
_cell_volume 3046.6(15)
_computing_cell_refinement MAR
_computing_data_collection MAR
_computing_data_reduction MARHKL
_computing_molecular_graphics 'PLUTON (Spek, 1998)'
_computing_structure_refinement 'SHELXL-97 (Sheldrick, 1997)'
_computing_structure_solution 'SHELXS-97 (Sheldrick, 1990)'
_diffrn_ambient_temperature 293(2)
_diffrn_detector_area_resol_mean 6.66
_diffrn_measured_fraction_theta_full 0.998
_diffrn_measured_fraction_theta_max 0.998
_diffrn_measurement_device_type 'MAR345 image plate'
_diffrn_measurement_method '168 images, \D\F 3\%'
_diffrn_radiation_monochromator graphite
_diffrn_radiation_source 'RU200 rotating anode'
_diffrn_radiation_type MoK\a
_diffrn_radiation_wavelength 0.71069
_diffrn_reflns_av_R_equivalents 0.051
_diffrn_reflns_av_sigmaI/netI 0.0230
_diffrn_reflns_limit_h_max 15
_diffrn_reflns_limit_h_min -15
_diffrn_reflns_limit_k_max 18
_diffrn_reflns_limit_k_min -18
_diffrn_reflns_limit_l_max 18
_diffrn_reflns_limit_l_min -18
_diffrn_reflns_number 58504
_diffrn_reflns_theta_full 25.36
_diffrn_reflns_theta_max 25.36
_diffrn_reflns_theta_min 3.00
_exptl_absorpt_coefficient_mu 2.377
_exptl_absorpt_correction_type none
_exptl_crystal_colour colourless
_exptl_crystal_density_diffrn 1.785
_exptl_crystal_density_method 'not measured'
_exptl_crystal_description parallelipiped
_exptl_crystal_F_000 1600
_exptl_crystal_size_max 0.30
_exptl_crystal_size_mid 0.15
_exptl_crystal_size_min 0.15
_refine_diff_density_max 0.395
_refine_diff_density_min -0.475
_refine_diff_density_rms 0.132
_refine_ls_abs_structure_details 'Flack H D (1983), Acta Cryst. A39, 876-881'
_refine_ls_abs_structure_Flack -0.017(19)
_refine_ls_extinction_coef 0.0034(2)
_refine_ls_extinction_expression Fc^*^=kFc[1+0.001xFc^2^\l^3^/sin(2\q)]^-1/4^
_refine_ls_extinction_method SHELXL
_refine_ls_goodness_of_fit_ref 1.091
_refine_ls_hydrogen_treatment constr
_refine_ls_matrix_type full
_refine_ls_number_parameters 344
_refine_ls_number_reflns 5573
_refine_ls_number_restraints 0
_refine_ls_restrained_S_all 1.091
_refine_ls_R_factor_all 0.0269
_refine_ls_R_factor_gt 0.0262
_refine_ls_shift/su_max 0.001
_refine_ls_shift/su_mean 0.000
_refine_ls_structure_factor_coef Fsqd
_refine_ls_weighting_details 'calc w=1/[\s^2^(Fo^2^)+(0.0357P)^2^+3.7516P] where P=(Fo^2^+2Fc^2^)/3'
_refine_ls_weighting_scheme calc
_refine_ls_wR_factor_gt 0.0733
_refine_ls_wR_factor_ref 0.0738
_reflns_number_gt 5448
_reflns_number_total 5573
_reflns_threshold_expression >2sigma(I)
_cod_data_source_file jo801256b_si_001.cif
_cod_data_source_block of03
_cod_depositor_comments
;
The following automatic conversions were performed:
'_symmetry_cell_setting' value ' orthorhombic ' changed to 'orthorhombic'
according to '/home/saulius/struct/CIF-dictionaries/cif_core.dic'
dictionary named 'cif_core.dic' version 2.4.1 from 2010-06-29.

Automatic conversion script
Id: cif_fix_enum 1527 2010-12-29 10:47:43Z saulius 
;
_cod_database_code 4023664

loop_
_symmetry_equiv_pos_as_xyz
'x, y, z'
'-x+1/2, -y, z+1/2'
'x+1/2, -y+1/2, -z'
'-x, y+1/2, -z+1/2'

loop_
_atom_site_label
_atom_site_type_symbol
_atom_site_fract_x
_atom_site_fract_y
_atom_site_fract_z
_atom_site_U_iso_or_equiv
_atom_site_adp_type
_atom_site_occupancy
_atom_site_symmetry_multiplicity
_atom_site_calc_flag
_atom_site_refinement_flags
_atom_site_disorder_assembly
_atom_site_disorder_group
N1 N 0.1698(2) 0.6890(2) 0.6410(2) 0.0356(7) Uani 1 1 d . . .
C2 C 0.0683(3) 0.7042(3) 0.6591(3) 0.0382(9) Uani 1 1 d . . .
N3 N 0.0239(2) 0.7441(3) 0.5942(2) 0.0415(8) Uani 1 1 d . . .
C4 C 0.0978(3) 0.7572(3) 0.5315(3) 0.0435(10) Uani 1 1 d . . .
H4 H 0.0869 0.7843 0.4774 0.052 Uiso 1 1 calc R . .
C5 C 0.1865(3) 0.7262(3) 0.5582(2) 0.0352(8) Uani 1 1 d . . .
I6 I 0.322388(19) 0.732189(19) 0.489997(18) 0.04190(9) Uani 1 1 d . . .
S7 S 0.25957(9) 0.64627(9) 0.70869(8) 0.0487(3) Uani 1 1 d . . .
O8 O 0.3191(3) 0.5877(3) 0.6584(3) 0.0672(10) Uani 1 1 d . . .
O9 O 0.2030(3) 0.6139(4) 0.7803(3) 0.0847(15) Uani 1 1 d . . .
N10 N 0.3250(3) 0.7294(4) 0.7355(4) 0.0768(15) Uani 1 1 d . . .
C11 C 0.4316(5) 0.7383(8) 0.7168(5) 0.103(3) Uani 1 1 d . . .
H11A H 0.4551 0.6862 0.6869 0.124 Uiso 1 1 calc R . .
H11B H 0.4680 0.7453 0.7710 0.124 Uiso 1 1 calc R . .
H11C H 0.4425 0.7892 0.6802 0.124 Uiso 1 1 calc R . .
C12 C 0.2738(8) 0.8019(7) 0.7797(7) 0.133(4) Uani 1 1 d . . .
H12A H 0.2041 0.7871 0.7878 0.160 Uiso 1 1 calc R . .
H12B H 0.2789 0.8545 0.7445 0.160 Uiso 1 1 calc R . .
H12C H 0.3046 0.8121 0.8360 0.160 Uiso 1 1 calc R . .
S13 S 0.01082(10) 0.67340(11) 0.75901(9) 0.0631(4) Uani 1 1 d . . .
C14 C -0.1050(4) 0.7297(4) 0.7513(3) 0.0533(12) Uani 1 1 d . . .
C15 C -0.1914(4) 0.6787(5) 0.7417(4) 0.0735(17) Uani 1 1 d . . .
H15 H -0.1865 0.6178 0.7342 0.088 Uiso 1 1 calc R . .
C16 C -0.2856(5) 0.7196(7) 0.7432(6) 0.097(3) Uani 1 1 d . . .
H16 H -0.3437 0.6860 0.7362 0.116 Uiso 1 1 calc R . .
C17 C -0.2923(7) 0.8067(8) 0.7547(5) 0.104(3) Uani 1 1 d . . .
H17 H -0.3557 0.8331 0.7559 0.124 Uiso 1 1 calc R . .
C18 C -0.2077(8) 0.8593(6) 0.7649(6) 0.102(3) Uani 1 1 d . . .
H18 H -0.2140 0.9202 0.7721 0.122 Uiso 1 1 calc R . .
C19 C -0.1125(6) 0.8193(5) 0.7643(4) 0.0733(17) Uani 1 1 d . . .
H19 H -0.0548 0.8533 0.7725 0.088 Uiso 1 1 calc R . .
N101 N 0.6169(2) 0.3981(2) 0.5285(2) 0.0366(7) Uani 1 1 d . . .
C102 C 0.7180(3) 0.4173(3) 0.5118(3) 0.0402(9) Uani 1 1 d . . .
N103 N 0.7658(3) 0.3485(2) 0.4818(3) 0.0491(9) Uani 1 1 d . . .
C104 C 0.6947(3) 0.2811(3) 0.4772(3) 0.0481(11) Uani 1 1 d . . .
H104 H 0.7081 0.2239 0.4576 0.058 Uiso 1 1 calc R . .
C105 C 0.6048(3) 0.3092(3) 0.5044(3) 0.0409(9) Uani 1 1 d . . .
I106 I 0.47305(2) 0.234695(18) 0.51378(2) 0.04553(10) Uani 1 1 d . . .
S107 S 0.52607(8) 0.46595(7) 0.57037(7) 0.0388(2) Uani 1 1 d . . .
O108 O 0.4765(3) 0.4178(2) 0.6371(2) 0.0517(8) Uani 1 1 d . . .
O109 O 0.5795(3) 0.5441(2) 0.5914(3) 0.0560(9) Uani 1 1 d . . .
N110 N 0.4514(3) 0.4793(3) 0.4912(3) 0.0562(10) Uani 1 1 d . . .
C111 C 0.3454(4) 0.4523(4) 0.4933(5) 0.0695(16) Uani 1 1 d . . .
H11D H 0.3308 0.4250 0.5488 0.083 Uiso 1 1 calc R . .
H11E H 0.3328 0.4109 0.4466 0.083 Uiso 1 1 calc R . .
H11F H 0.3033 0.5034 0.4857 0.083 Uiso 1 1 calc R . .
C112 C 0.4903(6) 0.5234(4) 0.4109(4) 0.0742(18) Uani 1 1 d . . .
H11G H 0.5602 0.5375 0.4188 0.089 Uiso 1 1 calc R . .
H11H H 0.4529 0.5768 0.4005 0.089 Uiso 1 1 calc R . .
H11I H 0.4829 0.4844 0.3614 0.089 Uiso 1 1 calc R . .
S113 S 0.77029(9) 0.52344(8) 0.52693(12) 0.0628(4) Uani 1 1 d . . .
C114 C 0.8899(4) 0.5092(3) 0.4753(4) 0.0568(14) Uani 1 1 d . . .
C115 C 0.9005(6) 0.4961(5) 0.3860(5) 0.0776(18) Uani 1 1 d . . .
H115 H 0.8439 0.4879 0.3509 0.093 Uiso 1 1 calc R . .
C116 C 0.9950(6) 0.4951(5) 0.3490(6) 0.092(2) Uani 1 1 d . . .
H116 H 1.0023 0.4877 0.2886 0.111 Uiso 1 1 calc R . .
C117 C 1.0792(6) 0.5052(5) 0.4016(7) 0.094(3) Uani 1 1 d . . .
H117 H 1.1431 0.5035 0.3765 0.113 Uiso 1 1 calc R . .
C118 C 1.0690(4) 0.5176(5) 0.4902(8) 0.099(3) Uani 1 1 d . . .
H118 H 1.1256 0.5243 0.5257 0.119 Uiso 1 1 calc R . .
C119 C 0.9733(4) 0.5201(4) 0.5265(5) 0.0724(18) Uani 1 1 d . . .
H119 H 0.9659 0.5293 0.5866 0.087 Uiso 1 1 calc R . .

loop_
_atom_site_aniso_label
_atom_site_aniso_U_11
_atom_site_aniso_U_22
_atom_site_aniso_U_33
_atom_site_aniso_U_23
_atom_site_aniso_U_13
_atom_site_aniso_U_12
N1 0.0302(16) 0.0421(19) 0.0344(17) 0.0029(14) 0.0030(14) 0.0031(14)
C2 0.037(2) 0.039(2) 0.038(2) 0.0067(17) 0.0011(17) 0.0024(17)
N3 0.0307(16) 0.052(2) 0.0422(18) 0.0075(16) 0.0018(13) 0.0049(16)
C4 0.039(2) 0.053(3) 0.038(2) 0.0083(19) -0.0010(17) 0.0063(19)
C5 0.0285(17) 0.041(2) 0.0364(19) 0.0013(17) 0.0068(15) 0.0011(17)
I6 0.03619(14) 0.04588(15) 0.04363(15) 0.00380(14) 0.00842(11) 0.00355(11)
S7 0.0386(6) 0.0634(7) 0.0442(6) 0.0126(5) -0.0012(5) 0.0145(5)
O8 0.065(2) 0.061(2) 0.075(3) 0.0105(19) 0.005(2) 0.0315(19)
O9 0.062(2) 0.127(4) 0.065(3) 0.055(3) 0.012(2) 0.028(2)
N10 0.050(3) 0.099(4) 0.082(3) -0.022(3) -0.024(2) 0.005(3)
C11 0.070(4) 0.154(9) 0.086(5) -0.007(6) -0.019(3) -0.036(5)
C12 0.145(9) 0.129(8) 0.126(7) -0.075(6) -0.051(7) 0.025(7)
S13 0.0466(7) 0.0881(10) 0.0545(7) 0.0323(7) 0.0158(6) 0.0179(7)
C14 0.046(3) 0.069(3) 0.045(2) 0.015(3) 0.0114(19) 0.008(3)
C15 0.050(3) 0.099(5) 0.072(4) 0.013(4) 0.010(3) -0.003(3)
C16 0.041(3) 0.142(8) 0.106(6) 0.017(6) 0.017(3) 0.011(4)
C17 0.079(5) 0.159(9) 0.072(5) 0.020(5) 0.028(4) 0.056(6)
C18 0.125(8) 0.095(6) 0.086(5) 0.019(4) 0.030(5) 0.047(6)
C19 0.089(5) 0.073(4) 0.058(3) 0.011(3) 0.016(3) 0.007(4)
N101 0.0309(16) 0.0287(15) 0.050(2) -0.0002(15) 0.0017(15) -0.0006(13)
C102 0.0343(19) 0.0353(19) 0.051(2) 0.0001(19) 0.0016(19) 0.0042(16)
N103 0.0370(18) 0.0381(18) 0.072(3) -0.0061(18) 0.0103(19) 0.0037(15)
C104 0.042(2) 0.033(2) 0.070(3) -0.015(2) 0.004(2) 0.0013(17)
C105 0.0325(19) 0.0345(19) 0.056(3) 0.001(2) -0.0034(19) -0.0033(15)
I106 0.04195(15) 0.03624(14) 0.05841(18) -0.00128(15) -0.00087(12) -0.00714(11)
S107 0.0342(5) 0.0381(5) 0.0440(6) -0.0044(4) 0.0023(4) 0.0036(4)
O108 0.0519(18) 0.0546(19) 0.0486(18) -0.0021(15) 0.0124(16) 0.0007(16)
O109 0.0489(19) 0.0385(17) 0.081(2) -0.0175(17) 0.0076(18) -0.0025(14)
N110 0.047(2) 0.073(3) 0.049(2) 0.004(2) -0.0014(19) 0.0167(19)
C111 0.048(3) 0.069(3) 0.091(4) -0.020(3) -0.021(3) 0.011(2)
C112 0.106(5) 0.062(3) 0.054(3) 0.009(3) 0.003(3) 0.028(4)
S113 0.0418(6) 0.0377(6) 0.1090(12) -0.0156(6) 0.0149(7) -0.0068(5)
C114 0.045(3) 0.033(2) 0.093(4) 0.003(2) 0.011(3) -0.0027(18)
C115 0.079(4) 0.080(4) 0.074(4) 0.023(3) 0.007(3) 0.005(3)
C116 0.096(6) 0.088(5) 0.093(5) 0.034(4) 0.034(4) 0.011(4)
C117 0.053(4) 0.078(5) 0.151(8) 0.004(5) 0.030(5) -0.012(3)
C118 0.041(3) 0.084(5) 0.174(9) -0.037(6) 0.007(4) -0.016(3)
C119 0.048(3) 0.062(3) 0.108(5) -0.026(3) 0.009(3) -0.010(3)

loop_
_atom_type_symbol
_atom_type_description
_atom_type_scat_dispersion_real
_atom_type_scat_dispersion_imag
_atom_type_scat_source
C C 0.0033 0.0016 'International Tables Vol C Tables 4.2.6.8 and 6.1.1.4'
H H 0.0000 0.0000 'International Tables Vol C Tables 4.2.6.8 and 6.1.1.4'
N N 0.0061 0.0033 'International Tables Vol C Tables 4.2.6.8 and 6.1.1.4'
O O 0.0106 0.0060 'International Tables Vol C Tables 4.2.6.8 and 6.1.1.4'
S S 0.1246 0.1234 'International Tables Vol C Tables 4.2.6.8 and 6.1.1.4'
I I -0.4742 1.8119 'International Tables Vol C Tables 4.2.6.8 and 6.1.1.4'

loop_
_geom_angle_atom_site_label_1
_geom_angle_atom_site_label_2
_geom_angle_atom_site_label_3
_geom_angle
_geom_angle_site_symmetry_1
_geom_angle_site_symmetry_3
_geom_angle_publ_flag
C2 N1 C5 105.3(3) . . ?
C2 N1 S7 128.3(3) . . ?
C5 N1 S7 125.9(3) . . ?
N3 C2 N1 111.4(4) . . ?
N3 C2 S13 125.5(3) . . ?
N1 C2 S13 123.0(3) . . ?
C2 N3 C4 105.6(3) . . ?
C5 C4 N3 111.5(4) . . ?
C5 C4 H4 124.2 . . ?
N3 C4 H4 124.2 . . ?
C4 C5 N1 106.1(3) . . ?
C4 C5 I6 126.8(3) . . ?
N1 C5 I6 127.1(3) . . ?
O9 S7 O8 119.9(3) . . ?
O9 S7 N10 111.7(3) . . ?
O8 S7 N10 109.3(3) . . ?
O9 S7 N1 103.0(2) . . ?
O8 S7 N1 107.6(2) . . ?
N10 S7 N1 103.8(3) . . ?
C11 N10 C12 118.4(7) . . ?
C11 N10 S7 124.1(6) . . ?
C12 N10 S7 117.5(5) . . ?
N10 C11 H11A 109.5 . . ?
N10 C11 H11B 109.5 . . ?
H11A C11 H11B 109.5 . . ?
N10 C11 H11C 109.5 . . ?
H11A C11 H11C 109.5 . . ?
H11B C11 H11C 109.5 . . ?
N10 C12 H12A 109.5 . . ?
N10 C12 H12B 109.5 . . ?
H12A C12 H12B 109.5 . . ?
N10 C12 H12C 109.5 . . ?
H12A C12 H12C 109.5 . . ?
H12B C12 H12C 109.5 . . ?
C14 S13 C2 101.1(2) . . ?
C19 C14 C15 120.1(6) . . ?
C19 C14 S13 122.1(6) . . ?
C15 C14 S13 117.4(5) . . ?
C14 C15 C16 119.5(7) . . ?
C14 C15 H15 120.2 . . ?
C16 C15 H15 120.2 . . ?
C17 C16 C15 120.0(9) . . ?
C17 C16 H16 120.0 . . ?
C15 C16 H16 120.0 . . ?
C16 C17 C18 121.8(8) . . ?
C16 C17 H17 119.1 . . ?
C18 C17 H17 119.1 . . ?
C17 C18 C19 118.9(8) . . ?
C17 C18 H18 120.5 . . ?
C19 C18 H18 120.5 . . ?
C14 C19 C18 119.5(8) . . ?
C14 C19 H19 120.3 . . ?
C18 C19 H19 120.3 . . ?
C102 N101 C105 105.1(3) . . ?
C102 N101 S107 128.5(3) . . ?
C105 N101 S107 126.4(3) . . ?
N103 C102 N101 111.6(4) . . ?
N103 C102 S113 125.5(3) . . ?
N101 C102 S113 122.9(3) . . ?
C102 N103 C104 105.7(3) . . ?
C105 C104 N103 111.0(4) . . ?
C105 C104 H104 124.5 . . ?
N103 C104 H104 124.5 . . ?
C104 C105 N101 106.6(3) . . ?
C104 C105 I106 126.8(3) . . ?
N101 C105 I106 126.6(3) . . ?
O108 S107 O109 120.1(2) . . ?
O108 S107 N110 108.8(2) . . ?
O109 S107 N110 112.4(3) . . ?
O108 S107 N101 106.73(19) . . ?
O109 S107 N101 103.41(19) . . ?
N110 S107 N101 103.7(2) . . ?
C111 N110 C112 118.5(5) . . ?
C111 N110 S107 123.6(4) . . ?
C112 N110 S107 117.9(4) . . ?
N110 C111 H11D 109.5 . . ?
N110 C111 H11E 109.5 . . ?
H11D C111 H11E 109.5 . . ?
N110 C111 H11F 109.5 . . ?
H11D C111 H11F 109.5 . . ?
H11E C111 H11F 109.5 . . ?
N110 C112 H11G 109.5 . . ?
N110 C112 H11H 109.5 . . ?
H11G C112 H11H 109.5 . . ?
N110 C112 H11I 109.5 . . ?
H11G C112 H11I 109.5 . . ?
H11H C112 H11I 109.5 . . ?
C102 S113 C114 100.6(2) . . ?
C119 C114 C115 119.7(6) . . ?
C119 C114 S113 117.3(5) . . ?
C115 C114 S113 122.7(5) . . ?
C116 C115 C114 119.8(7) . . ?
C116 C115 H115 120.1 . . ?
C114 C115 H115 120.1 . . ?
C115 C116 C117 120.1(8) . . ?
C115 C116 H116 120.0 . . ?
C117 C116 H116 120.0 . . ?
C118 C117 C116 120.3(7) . . ?
C118 C117 H117 119.9 . . ?
C116 C117 H117 119.9 . . ?
C117 C118 C119 119.1(8) . . ?
C117 C118 H118 120.4 . . ?
C119 C118 H118 120.4 . . ?
C114 C119 C118 121.0(8) . . ?
C114 C119 H119 119.5 . . ?
C118 C119 H119 119.5 . . ?

loop_
_geom_bond_atom_site_label_1
_geom_bond_atom_site_label_2
_geom_bond_distance
_geom_bond_site_symmetry_2
_geom_bond_publ_flag
N1 C2 1.395(5) . ?
N1 C5 1.395(5) . ?
N1 S7 1.701(3) . ?
C2 N3 1.297(5) . ?
C2 S13 1.761(4) . ?
N3 C4 1.382(5) . ?
C4 C5 1.330(6) . ?
C4 H4 0.9300 . ?
C5 I6 2.082(4) . ?
S7 O9 1.409(4) . ?
S7 O8 1.411(4) . ?
S7 N10 1.580(6) . ?
N10 C11 1.450(8) . ?
N10 C12 1.454(10) . ?
C11 H11A 0.9600 . ?
C11 H11B 0.9600 . ?
C11 H11C 0.9600 . ?
C12 H12A 0.9600 . ?
C12 H12B 0.9600 . ?
C12 H12C 0.9600 . ?
S13 C14 1.760(5) . ?
C14 C19 1.372(9) . ?
C14 C15 1.389(9) . ?
C15 C16 1.395(9) . ?
C15 H15 0.9300 . ?
C16 C17 1.331(13) . ?
C16 H16 0.9300 . ?
C17 C18 1.384(13) . ?
C17 H17 0.9300 . ?
C18 C19 1.400(11) . ?
C18 H18 0.9300 . ?
C19 H19 0.9300 . ?
N101 C102 1.396(5) . ?
N101 C105 1.400(5) . ?
N101 S107 1.705(3) . ?
C102 N103 1.299(5) . ?
C102 S113 1.763(4) . ?
N103 C104 1.392(6) . ?
C104 C105 1.332(6) . ?
C104 H104 0.9300 . ?
C105 I106 2.085(4) . ?
S107 O108 1.411(4) . ?
S107 O109 1.415(3) . ?
S107 N110 1.572(4) . ?
N110 C111 1.464(7) . ?
N110 C112 1.484(7) . ?
C111 H11D 0.9600 . ?
C111 H11E 0.9600 . ?
C111 H11F 0.9600 . ?
C112 H11G 0.9600 . ?
C112 H11H 0.9600 . ?
C112 H11I 0.9600 . ?
S113 C114 1.784(5) . ?
C114 C119 1.362(9) . ?
C114 C115 1.379(9) . ?
C115 C116 1.375(10) . ?
C115 H115 0.9300 . ?
C116 C117 1.382(12) . ?
C116 H116 0.9300 . ?
C117 C118 1.366(13) . ?
C117 H117 0.9300 . ?
C118 C119 1.385(9) . ?
C118 H118 0.9300 . ?
C119 H119 0.9300 . ?

loop_
_geom_torsion_atom_site_label_1
_geom_torsion_atom_site_label_2
_geom_torsion_atom_site_label_3
_geom_torsion_atom_site_label_4
_geom_torsion
_geom_torsion_site_symmetry_1
_geom_torsion_site_symmetry_2
_geom_torsion_site_symmetry_3
_geom_torsion_site_symmetry_4
_geom_torsion_publ_flag
C5 N1 C2 N3 1.9(5) . . . . ?
S7 N1 C2 N3 174.8(3) . . . . ?
C5 N1 C2 S13 -177.3(3) . . . . ?
S7 N1 C2 S13 -4.4(6) . . . . ?
N1 C2 N3 C4 -0.9(5) . . . . ?
S13 C2 N3 C4 178.3(4) . . . . ?
C2 N3 C4 C5 -0.5(6) . . . . ?
N3 C4 C5 N1 1.6(5) . . . . ?
N3 C4 C5 I6 -178.4(3) . . . . ?
C2 N1 C5 C4 -2.0(5) . . . . ?
S7 N1 C5 C4 -175.2(3) . . . . ?
C2 N1 C5 I6 178.0(3) . . . . ?
S7 N1 C5 I6 4.8(5) . . . . ?
C2 N1 S7 O9 11.3(5) . . . . ?
C5 N1 S7 O9 -177.1(4) . . . . ?
C2 N1 S7 O8 138.9(4) . . . . ?
C5 N1 S7 O8 -49.4(4) . . . . ?
C2 N1 S7 N10 -105.3(4) . . . . ?
C5 N1 S7 N10 66.3(4) . . . . ?
O9 S7 N10 C11 130.1(6) . . . . ?
O8 S7 N10 C11 -4.9(7) . . . . ?
N1 S7 N10 C11 -119.6(6) . . . . ?
O9 S7 N10 C12 -51.4(7) . . . . ?
O8 S7 N10 C12 173.6(6) . . . . ?
N1 S7 N10 C12 59.0(7) . . . . ?
N3 C2 S13 C14 -11.0(5) . . . . ?
N1 C2 S13 C14 168.1(4) . . . . ?
C2 S13 C14 C19 -75.5(5) . . . . ?
C2 S13 C14 C15 111.8(4) . . . . ?
C19 C14 C15 C16 1.4(9) . . . . ?
S13 C14 C15 C16 174.3(6) . . . . ?
C14 C15 C16 C17 -0.6(12) . . . . ?
C15 C16 C17 C18 0.3(14) . . . . ?
C16 C17 C18 C19 -0.8(13) . . . . ?
C15 C14 C19 C18 -1.9(9) . . . . ?
S13 C14 C19 C18 -174.4(5) . . . . ?
C17 C18 C19 C14 1.6(11) . . . . ?
C105 N101 C102 N103 -0.9(5) . . . . ?
S107 N101 C102 N103 178.3(3) . . . . ?
C105 N101 C102 S113 177.1(3) . . . . ?
S107 N101 C102 S113 -3.6(6) . . . . ?
N101 C102 N103 C104 0.7(6) . . . . ?
S113 C102 N103 C104 -177.3(4) . . . . ?
C102 N103 C104 C105 -0.1(6) . . . . ?
N103 C104 C105 N101 -0.4(6) . . . . ?
N103 C104 C105 I106 -178.4(3) . . . . ?
C102 N101 C105 C104 0.8(5) . . . . ?
S107 N101 C105 C104 -178.5(4) . . . . ?
C102 N101 C105 I106 178.8(3) . . . . ?
S107 N101 C105 I106 -0.5(6) . . . . ?
C102 N101 S107 O108 -132.5(4) . . . . ?
C105 N101 S107 O108 46.6(4) . . . . ?
C102 N101 S107 O109 -4.9(4) . . . . ?
C105 N101 S107 O109 174.2(4) . . . . ?
C102 N101 S107 N110 112.6(4) . . . . ?
C105 N101 S107 N110 -68.2(4) . . . . ?
O108 S107 N110 C111 5.3(5) . . . . ?
O109 S107 N110 C111 -130.3(4) . . . . ?
N101 S107 N110 C111 118.6(4) . . . . ?
O108 S107 N110 C112 -176.0(4) . . . . ?
O109 S107 N110 C112 48.4(5) . . . . ?
N101 S107 N110 C112 -62.7(4) . . . . ?
N103 C102 S113 C114 8.5(5) . . . . ?
N101 C102 S113 C114 -169.3(4) . . . . ?
C102 S113 C114 C119 -118.7(4) . . . . ?
C102 S113 C114 C115 67.4(5) . . . . ?
C119 C114 C115 C116 -0.8(10) . . . . ?
S113 C114 C115 C116 173.0(5) . . . . ?
C114 C115 C116 C117 1.5(11) . . . . ?
C115 C116 C117 C118 -1.1(12) . . . . ?
C116 C117 C118 C119 -0.1(12) . . . . ?
C115 C114 C119 C118 -0.4(9) . . . . ?
S113 C114 C119 C118 -174.5(5) . . . . ?
C117 C118 C119 C114 0.8(11) . . . . ?

loop_
_cod_related_entry_id
_cod_related_entry_database
_cod_related_entry_code
1 ChemSpider 30658740
